data_2230677
loop_
_publ_author_name
'Affan, Md. Abu'
'Sam, Norrihan B.'
'Ahmad, Fasihuddin B.'
'White, Fraser'
'Tiekink, Edward R. T.'

_publ_section_title
;
 {4-Hydroxy-<i>N</i>'-[(2<i>E</i>,3<i>Z</i>)-4-oxido-4-phenylbut-3-en-2-ylidene]benzohydrazidato}diphenyltin(IV)
 methanol monosolvate
;
_journal_coeditor_code HB5914
_journal_issue 7
_journal_name_full 'Acta Crystallographica Section E'
_journal_page_first m963
_journal_page_last m964
_journal_paper_doi 10.1107/S1600536811023415
_journal_volume 67
_journal_year 2011
_chemical_formula_iupac '[Sn (C6 H5)2 (C17 H14 N2 O3)], C H4 O'
_chemical_formula_moiety 'C29 H24 N2 O3 Sn, C H4 O'
_chemical_formula_sum 'C30 H28 N2 O4 Sn'
_chemical_formula_weight 599.23
_chemical_name_systematic
;
{4-Hydroxy-<i>N</i>'-[(2<i>E</i>,3<i>Z</i>)-4-oxido-4-phenylbut-3-en-2-
ylidene]benzohydrazidato}diphenyltin(IV) methanol monosolvate
;
_space_group_IT_number 14
_symmetry_cell_setting monoclinic
_symmetry_space_group_name_Hall '-P 2ybc'
_symmetry_space_group_name_H-M 'P 1 21/c 1'
_atom_sites_solution_hydrogens geom
_atom_sites_solution_primary direct
_atom_sites_solution_secondary difmap
_audit_creation_method SHELXL-97
_cell_angle_alpha 90.00
_cell_angle_beta 99.8560(10)
_cell_angle_gamma 90.00
_cell_formula_units_Z 8
_cell_length_a 18.6824(2)
_cell_length_b 28.7280(4)
_cell_length_c 10.33690(10)
_cell_measurement_reflns_used 10187
_cell_measurement_temperature 150(2)
_cell_measurement_theta_max 74.5
_cell_measurement_theta_min 3.1
_cell_volume 5466.02(11)
_computing_cell_refinement 'CrysAlis PRO (Agilent, 2011)'
_computing_data_collection 'CrysAlis PRO (Agilent, 2011)'
_computing_data_reduction 'CrysAlis PRO (Agilent, 2011)'
_computing_molecular_graphics
;
ORTEP-3 (Farrugia, 1997), DIAMOND (Brandenburg, 2006) and Qmol
(Gans &
Shalloway, 2001)
;
_computing_publication_material 'PLATON (Spek, 2009) and publCIF (Westrip, 2010)'
_computing_structure_refinement 'SHELXL97 (Sheldrick, 2008)'
_computing_structure_solution 'SHELXS97 (Sheldrick, 2008)'
_diffrn_ambient_temperature 150(2)
_diffrn_measured_fraction_theta_full 0.988
_diffrn_measured_fraction_theta_max 0.988
_diffrn_measurement_device_type 'Agilent SuperNova Dual Cu at zero Atlas'
_diffrn_measurement_method '\w scans'
_diffrn_radiation_monochromator mirror
_diffrn_radiation_type 'Cu K\a'
_diffrn_radiation_wavelength 1.5418
_diffrn_reflns_av_R_equivalents 0.0362
_diffrn_reflns_av_sigmaI/netI 0.0475
_diffrn_reflns_limit_h_max 21
_diffrn_reflns_limit_h_min -21
_diffrn_reflns_limit_k_max 33
_diffrn_reflns_limit_k_min -27
_diffrn_reflns_limit_l_max 11
_diffrn_reflns_limit_l_min -12
_diffrn_reflns_number 17500
_diffrn_reflns_theta_full 65.00
_diffrn_reflns_theta_max 65.00
_diffrn_reflns_theta_min 3.08
_diffrn_standards_decay_% 0
_diffrn_standards_interval_count 0
_diffrn_standards_interval_time 0
_diffrn_standards_number 0
_exptl_absorpt_coefficient_mu 7.739
_exptl_absorpt_correction_T_max 0.611
_exptl_absorpt_correction_T_min 0.231
_exptl_absorpt_correction_type analytical
_exptl_absorpt_process_details '(CrysAlis PRO; Agilent, 2011)'
_exptl_crystal_colour yellow
_exptl_crystal_density_diffrn 1.456
_exptl_crystal_density_method 'not measured'
_exptl_crystal_description block
_exptl_crystal_F_000 2432
_exptl_crystal_size_max 0.37
_exptl_crystal_size_mid 0.29
_exptl_crystal_size_min 0.17
_refine_diff_density_max 0.457
_refine_diff_density_min -0.575
_refine_ls_extinction_method none
_refine_ls_goodness_of_fit_ref 0.998
_refine_ls_hydrogen_treatment constr
_refine_ls_matrix_type full
_refine_ls_number_parameters 675
_refine_ls_number_reflns 9175
_refine_ls_number_restraints 0
_refine_ls_restrained_S_all 0.998
_refine_ls_R_factor_all 0.0377
_refine_ls_R_factor_gt 0.0320
_refine_ls_shift/su_max 0.002
_refine_ls_shift/su_mean 0.000
_refine_ls_structure_factor_coef Fsqd
_refine_ls_weighting_details 'calc w=1/[\s^2^(Fo^2^)+(0.0362P)^2^+0.0000P] where P=(Fo^2^+2Fc^2^)/3'
_refine_ls_weighting_scheme calc
_refine_ls_wR_factor_gt 0.0751
_refine_ls_wR_factor_ref 0.0786
_reflns_number_gt 8138
_reflns_number_total 9175
_reflns_threshold_expression I>2\s(I)
_cod_data_source_file hb5914.cif
_cod_data_source_block I
_cod_original_sg_symbol_H-M 'P 21/c'
_cod_database_code 2230677
_cod_database_fobs_code 2230677

loop_
_symmetry_equiv_pos_as_xyz
'x, y, z'
'-x, y+1/2, -z+1/2'
'-x, -y, -z'
'x, -y-1/2, z-1/2'

loop_
_atom_site_type_symbol
_atom_site_label
_atom_site_fract_x
_atom_site_fract_y
_atom_site_fract_z
_atom_site_U_iso_or_equiv
_atom_site_adp_type
_atom_site_calc_flag
_atom_site_refinement_flags
_atom_site_occupancy
_atom_site_symmetry_multiplicity
_atom_site_disorder_assembly
_atom_site_disorder_group
Sn Sn1 0.913726(11) 0.613291(8) 0.89734(2) 0.02462(7) Uani d . 1 1 . .
O O1 0.88488(11) 0.55161(8) 0.9894(2) 0.0312(5) Uani d . 1 1 . .
O O2 0.84683(13) 0.42008(9) 1.4635(2) 0.0372(6) Uani d . 1 1 . .
H H2O 0.8817 0.4137 1.5236 0.056 Uiso calc R 1 1 . .
O O3 0.98171(11) 0.66440(8) 0.8377(2) 0.0296(5) Uani d . 1 1 . .
N N1 1.00051(14) 0.55638(10) 1.1106(2) 0.0267(6) Uani d . 1 1 . .
N N2 1.01155(13) 0.58776(10) 1.0125(2) 0.0250(6) Uani d . 1 1 . .
C C1 0.93374(17) 0.53974(12) 1.0898(3) 0.0265(7) Uani d . 1 1 . .
C C2 0.91311(16) 0.50704(11) 1.1859(3) 0.0245(7) Uani d . 1 1 . .
C C3 0.84140(17) 0.49194(12) 1.1748(3) 0.0285(7) Uani d . 1 1 . .
H H3 0.8064 0.5021 1.1026 0.034 Uiso calc R 1 1 . .
C C4 0.82033(18) 0.46251(13) 1.2667(3) 0.0307(8) Uani d . 1 1 . .
H H4 0.7711 0.4528 1.2577 0.037 Uiso calc R 1 1 . .
C C5 0.87068(17) 0.44702(12) 1.3725(3) 0.0290(7) Uani d . 1 1 . .
C C6 0.94380(18) 0.46045(12) 1.3823(3) 0.0309(8) Uani d . 1 1 . .
H H6 0.9791 0.4494 1.4528 0.037 Uiso calc R 1 1 . .
C C7 0.96428(17) 0.48969(12) 1.2893(3) 0.0300(8) Uani d . 1 1 . .
H H7 1.0139 0.4982 1.2956 0.036 Uiso calc R 1 1 . .
C C8 1.07935(16) 0.59773(12) 1.0015(3) 0.0256(7) Uani d . 1 1 . .
C C9 1.14014(17) 0.57482(13) 1.0926(3) 0.0317(8) Uani d . 1 1 . .
H H9A 1.1415 0.5867 1.1819 0.048 Uiso calc R 1 1 . .
H H9B 1.1864 0.5817 1.0639 0.048 Uiso calc R 1 1 . .
H H9C 1.1323 0.5411 1.0918 0.048 Uiso calc R 1 1 . .
C C10 1.09663(17) 0.62921(12) 0.9064(3) 0.0273(7) Uani d . 1 1 . .
H H10 1.1460 0.6297 0.8946 0.033 Uiso calc R 1 1 . .
C C11 1.05056(17) 0.65907(12) 0.8290(3) 0.0265(7) Uani d . 1 1 . .
C C12 1.07698(17) 0.68986(13) 0.7317(3) 0.0303(8) Uani d . 1 1 . .
C C13 1.13904(19) 0.67964(14) 0.6808(3) 0.0374(9) Uani d . 1 1 . .
H H13 1.1653 0.6519 0.7073 0.045 Uiso calc R 1 1 . .
C C14 1.1632(2) 0.70882(16) 0.5929(4) 0.0492(11) Uani d . 1 1 . .
H H14 1.2062 0.7013 0.5599 0.059 Uiso calc R 1 1 . .
C C15 1.1258(2) 0.74874(18) 0.5519(5) 0.0609(14) Uani d . 1 1 . .
H H15 1.1432 0.7692 0.4921 0.073 Uiso calc R 1 1 . .
C C16 1.0627(2) 0.75882(17) 0.5988(5) 0.0606(13) Uani d . 1 1 . .
H H16 1.0359 0.7861 0.5697 0.073 Uiso calc R 1 1 . .
C C17 1.0382(2) 0.72947(15) 0.6878(4) 0.0456(10) Uani d . 1 1 . .
H H17 0.9945 0.7365 0.7189 0.055 Uiso calc R 1 1 . .
C C18 0.85967(17) 0.66046(13) 1.0053(3) 0.0309(8) Uani d . 1 1 . .
C C19 0.8137(2) 0.64476(16) 1.0884(4) 0.0427(9) Uani d . 1 1 . .
H H19 0.8083 0.6122 1.1000 0.051 Uiso calc R 1 1 . .
C C20 0.7761(2) 0.67520(19) 1.1540(4) 0.0555(12) Uani d . 1 1 . .
H H20 0.7445 0.6639 1.2097 0.067 Uiso calc R 1 1 . .
C C21 0.7849(2) 0.7226(2) 1.1382(5) 0.0691(16) Uani d . 1 1 . .
H H21 0.7601 0.7439 1.1851 0.083 Uiso calc R 1 1 . .
C C22 0.8298(2) 0.73929(17) 1.0541(6) 0.0684(15) Uani d . 1 1 . .
H H22 0.8348 0.7718 1.0421 0.082 Uiso calc R 1 1 . .
C C23 0.8670(2) 0.70802(15) 0.9878(5) 0.0494(11) Uani d . 1 1 . .
H H23 0.8977 0.7192 0.9302 0.059 Uiso calc R 1 1 . .
C C24 0.87277(17) 0.59245(12) 0.7023(3) 0.0290(7) Uani d . 1 1 . .
C C25 0.8810(3) 0.62217(15) 0.6003(4) 0.0578(13) Uani d . 1 1 . .
H H25 0.9056 0.6510 0.6185 0.069 Uiso calc R 1 1 . .
C C26 0.8534(3) 0.60990(18) 0.4715(4) 0.0714(16) Uani d . 1 1 . .
H H26 0.8598 0.6300 0.4014 0.086 Uiso calc R 1 1 . .
C C27 0.8168(2) 0.56845(16) 0.4456(4) 0.0517(11) Uani d . 1 1 . .
H H27 0.7965 0.5606 0.3576 0.062 Uiso calc R 1 1 . .
C C28 0.8093(2) 0.53846(16) 0.5448(4) 0.0470(10) Uani d . 1 1 . .
H H28 0.7853 0.5095 0.5257 0.056 Uiso calc R 1 1 . .
C C29 0.83686(18) 0.55053(14) 0.6737(4) 0.0368(8) Uani d . 1 1 . .
H H29 0.8311 0.5299 0.7430 0.044 Uiso calc R 1 1 . .
Sn Sn2 0.544563(10) 0.625910(7) 0.42618(2) 0.02395(7) Uani d . 1 1 . .
O O4 0.58497(11) 0.56399(8) 0.5247(2) 0.0294(5) Uani d . 1 1 . .
O O5 0.67111(12) 0.44090(9) 1.0327(2) 0.0362(6) Uani d . 1 1 . .
H H5O 0.6401 0.4291 1.0730 0.054 Uiso calc R 1 1 . .
O O6 0.46618(11) 0.67353(8) 0.3385(2) 0.0275(5) Uani d . 1 1 . .
N N3 0.47311(14) 0.56128(10) 0.5916(3) 0.0266(6) Uani d . 1 1 . .
N N4 0.45350(13) 0.59189(10) 0.4855(3) 0.0263(6) Uani d . 1 1 . .
C C30 0.54222(17) 0.54933(12) 0.6031(3) 0.0265(7) Uani d . 1 1 . .
C C31 0.57345(17) 0.51907(11) 0.7128(3) 0.0263(7) Uani d . 1 1 . .
C C32 0.53045(17) 0.49582(12) 0.7912(3) 0.0296(7) Uani d . 1 1 . .
H H32 0.4791 0.4983 0.7706 0.035 Uiso calc R 1 1 . .
C C33 0.56147(17) 0.46943(12) 0.8975(3) 0.0302(7) Uani d . 1 1 . .
H H33 0.5316 0.4541 0.9499 0.036 Uiso calc R 1 1 . .
C C34 0.63680(18) 0.46532(12) 0.9277(3) 0.0289(7) Uani d . 1 1 . .
C C35 0.67993(18) 0.48745(12) 0.8492(3) 0.0315(8) Uani d . 1 1 . .
H H35 0.7313 0.4845 0.8690 0.038 Uiso calc R 1 1 . .
C C36 0.64864(17) 0.51351(12) 0.7431(3) 0.0293(7) Uani d . 1 1 . .
H H36 0.6787 0.5280 0.6895 0.035 Uiso calc R 1 1 . .
C C37 0.38430(16) 0.59648(12) 0.4367(3) 0.0254(7) Uani d . 1 1 . .
C C38 0.32879(17) 0.56738(13) 0.4907(3) 0.0344(8) Uani d . 1 1 . .
H H38A 0.3467 0.5354 0.5044 0.052 Uiso calc R 1 1 . .
H H38B 0.2830 0.5674 0.4281 0.052 Uiso calc R 1 1 . .
H H38C 0.3207 0.5805 0.5745 0.052 Uiso calc R 1 1 . .
C C39 0.36003(17) 0.62742(12) 0.3309(3) 0.0287(7) Uani d . 1 1 . .
H H39 0.3113 0.6236 0.2873 0.034 Uiso calc R 1 1 . .
C C40 0.39911(16) 0.66212(12) 0.2850(3) 0.0256(7) Uani d . 1 1 . .
C C41 0.36756(16) 0.69069(12) 0.1693(3) 0.0265(7) Uani d . 1 1 . .
C C42 0.31586(18) 0.67235(14) 0.0691(3) 0.0364(8) Uani d . 1 1 . .
H H42 0.2991 0.6413 0.0752 0.044 Uiso calc R 1 1 . .
C C43 0.2888(2) 0.69927(16) -0.0395(4) 0.0457(10) Uani d . 1 1 . .
H H43 0.2534 0.6865 -0.1072 0.055 Uiso calc R 1 1 . .
C C44 0.31245(19) 0.74418(15) -0.0508(4) 0.0403(9) Uani d . 1 1 . .
H H44 0.2937 0.7624 -0.1256 0.048 Uiso calc R 1 1 . .
C C45 0.3634(2) 0.76235(15) 0.0472(4) 0.0416(9) Uani d . 1 1 . .
H H45 0.3801 0.7934 0.0402 0.050 Uiso calc R 1 1 . .
C C46 0.39095(19) 0.73594(13) 0.1562(3) 0.0345(8) Uani d . 1 1 . .
H H46 0.4264 0.7490 0.2232 0.041 Uiso calc R 1 1 . .
C C47 0.58271(17) 0.60961(12) 0.2503(3) 0.0278(7) Uani d . 1 1 . .
C C48 0.55966(19) 0.63494(14) 0.1365(3) 0.0363(8) Uani d . 1 1 . .
H H48 0.5259 0.6597 0.1368 0.044 Uiso calc R 1 1 . .
C C49 0.5859(2) 0.62421(15) 0.0219(4) 0.0431(10) Uani d . 1 1 . .
H H49 0.5707 0.6419 -0.0556 0.052 Uiso calc R 1 1 . .
C C50 0.6342(2) 0.58782(16) 0.0211(4) 0.0460(10) Uani d . 1 1 . .
H H50 0.6519 0.5804 -0.0573 0.055 Uiso calc R 1 1 . .
C C51 0.6567(2) 0.56233(15) 0.1331(4) 0.0451(10) Uani d . 1 1 . .
H H51 0.6897 0.5373 0.1317 0.054 Uiso calc R 1 1 . .
C C52 0.63146(19) 0.57301(13) 0.2479(4) 0.0356(8) Uani d . 1 1 . .
H H52 0.6474 0.5554 0.3252 0.043 Uiso calc R 1 1 . .
C C53 0.59273(16) 0.66994(12) 0.5821(3) 0.0271(7) Uani d . 1 1 . .
C C54 0.5622(2) 0.71212(14) 0.6050(4) 0.0415(9) Uani d . 1 1 . .
H H54 0.5227 0.7239 0.5435 0.050 Uiso calc R 1 1 . .
C C55 0.5886(2) 0.73760(16) 0.7175(4) 0.0529(11) Uani d . 1 1 . .
H H55 0.5663 0.7663 0.7332 0.064 Uiso calc R 1 1 . .
C C56 0.6464(2) 0.72180(15) 0.8055(4) 0.0456(10) Uani d . 1 1 . .
H H56 0.6642 0.7394 0.8821 0.055 Uiso calc R 1 1 . .
C C57 0.6786(2) 0.68048(15) 0.7829(4) 0.0443(10) Uani d . 1 1 . .
H H57 0.7192 0.6697 0.8435 0.053 Uiso calc R 1 1 . .
C C58 0.65233(19) 0.65424(14) 0.6718(4) 0.0394(9) Uani d . 1 1 . .
H H58 0.6750 0.6256 0.6569 0.047 Uiso calc R 1 1 . .
O O7 0.58272(16) 0.40602(10) 0.1873(3) 0.0475(7) Uani d . 1 1 . .
H H7O 0.5726 0.4203 0.2528 0.071 Uiso calc R 1 1 . .
C C59 0.5821(3) 0.3582(2) 0.2101(6) 0.0833(17) Uani d . 1 1 . .
H H59A 0.6286 0.3488 0.2628 0.125 Uiso calc R 1 1 . .
H H59B 0.5749 0.3416 0.1261 0.125 Uiso calc R 1 1 . .
H H59C 0.5425 0.3506 0.2576 0.125 Uiso calc R 1 1 . .
O O8 0.04591(17) 0.60516(10) 0.3473(3) 0.0524(8) Uani d . 1 1 . .
H H8O 0.0352 0.5901 0.2770 0.079 Uiso calc R 1 1 . .
C C60 0.0200(4) 0.6484(2) 0.3296(6) 0.107(2) Uani d . 1 1 . .
H H60A 0.0245 0.6641 0.4147 0.160 Uiso calc R 1 1 . .
H H60B -0.0313 0.6473 0.2884 0.160 Uiso calc R 1 1 . .
H H60C 0.0477 0.6655 0.2727 0.160 Uiso calc R 1 1 . .

loop_
_atom_site_aniso_label
_atom_site_aniso_U_11
_atom_site_aniso_U_22
_atom_site_aniso_U_33
_atom_site_aniso_U_12
_atom_site_aniso_U_13
_atom_site_aniso_U_23
Sn1 0.02344(11) 0.02432(12) 0.02486(11) 0.00139(8) 0.00064(8) 0.00269(8)
O1 0.0285(11) 0.0309(13) 0.0315(12) -0.0008(10) -0.0028(10) 0.0085(11)
O2 0.0355(13) 0.0391(15) 0.0374(13) -0.0022(11) 0.0074(11) 0.0120(12)
O3 0.0251(11) 0.0279(13) 0.0358(12) 0.0005(9) 0.0052(10) 0.0062(10)
N1 0.0267(13) 0.0278(15) 0.0257(13) 0.0004(12) 0.0043(11) 0.0065(12)
N2 0.0243(13) 0.0241(15) 0.0260(13) 0.0031(11) 0.0027(11) 0.0045(11)
C1 0.0268(16) 0.0241(17) 0.0284(16) 0.0031(13) 0.0045(14) -0.0011(14)
C2 0.0261(16) 0.0223(17) 0.0248(16) 0.0013(13) 0.0033(13) -0.0003(13)
C3 0.0253(16) 0.0310(19) 0.0282(16) 0.0019(14) 0.0014(13) 0.0009(15)
C4 0.0271(16) 0.035(2) 0.0303(17) -0.0036(14) 0.0058(14) 0.0004(15)
C5 0.0318(17) 0.0277(18) 0.0284(17) -0.0012(14) 0.0080(14) 0.0021(15)
C6 0.0299(17) 0.0313(19) 0.0301(17) -0.0007(14) 0.0014(14) 0.0045(15)
C7 0.0233(16) 0.032(2) 0.0326(17) -0.0033(14) -0.0004(14) 0.0047(15)
C8 0.0254(16) 0.0274(18) 0.0238(15) 0.0025(13) 0.0033(13) -0.0022(14)
C9 0.0267(16) 0.034(2) 0.0345(18) 0.0035(14) 0.0048(14) 0.0078(16)
C10 0.0254(16) 0.0298(19) 0.0270(16) 0.0001(13) 0.0055(13) 0.0021(14)
C11 0.0305(17) 0.0251(18) 0.0236(16) -0.0024(14) 0.0037(13) -0.0037(14)
C12 0.0305(17) 0.0316(19) 0.0273(16) -0.0035(14) 0.0007(14) 0.0065(15)
C13 0.0359(19) 0.042(2) 0.0328(18) -0.0054(17) 0.0022(16) 0.0101(17)
C14 0.039(2) 0.066(3) 0.043(2) -0.002(2) 0.0076(18) 0.018(2)
C15 0.047(2) 0.070(3) 0.065(3) -0.006(2) 0.010(2) 0.038(3)
C16 0.054(3) 0.053(3) 0.074(3) 0.007(2) 0.010(2) 0.035(3)
C17 0.041(2) 0.044(2) 0.052(2) 0.0016(18) 0.0099(18) 0.017(2)
C18 0.0238(15) 0.037(2) 0.0308(17) 0.0026(14) 0.0015(14) -0.0012(15)
C19 0.039(2) 0.053(3) 0.035(2) 0.0079(18) 0.0040(17) 0.0037(19)
C20 0.048(2) 0.080(4) 0.044(2) 0.010(2) 0.0208(19) -0.008(2)
C21 0.050(3) 0.085(4) 0.075(3) 0.013(3) 0.015(2) -0.044(3)
C22 0.050(3) 0.042(3) 0.114(4) 0.005(2) 0.016(3) -0.029(3)
C23 0.038(2) 0.039(2) 0.074(3) -0.0014(17) 0.018(2) -0.011(2)
C24 0.0308(16) 0.0282(18) 0.0266(16) 0.0033(14) 0.0012(14) -0.0028(14)
C25 0.092(3) 0.038(2) 0.036(2) -0.018(2) -0.010(2) 0.0094(19)
C26 0.111(4) 0.061(3) 0.035(2) -0.020(3) -0.011(3) 0.010(2)
C27 0.058(3) 0.060(3) 0.033(2) -0.006(2) -0.0027(19) -0.013(2)
C28 0.048(2) 0.050(3) 0.043(2) -0.016(2) 0.0094(19) -0.015(2)
C29 0.0353(19) 0.038(2) 0.0384(19) -0.0087(16) 0.0110(16) 0.0006(17)
Sn2 0.02155(11) 0.02523(12) 0.02636(11) 0.00062(8) 0.00779(8) 0.00407(9)
O4 0.0268(11) 0.0286(13) 0.0354(12) 0.0052(10) 0.0127(10) 0.0096(10)
O5 0.0348(12) 0.0356(15) 0.0378(14) 0.0066(11) 0.0049(11) 0.0128(11)
O6 0.0223(10) 0.0278(13) 0.0315(12) -0.0006(9) 0.0024(9) 0.0048(10)
N3 0.0253(13) 0.0280(16) 0.0275(14) 0.0017(11) 0.0073(11) 0.0074(12)
N4 0.0254(13) 0.0249(15) 0.0289(14) -0.0005(11) 0.0059(11) 0.0034(12)
C30 0.0280(16) 0.0235(17) 0.0292(16) -0.0001(13) 0.0083(14) -0.0004(14)
C31 0.0293(16) 0.0219(17) 0.0280(16) 0.0015(13) 0.0058(14) 0.0008(14)
C32 0.0247(16) 0.0287(19) 0.0355(18) -0.0004(14) 0.0057(14) 0.0052(15)
C33 0.0302(17) 0.0280(19) 0.0329(17) -0.0021(14) 0.0072(14) 0.0068(15)
C34 0.0349(18) 0.0228(17) 0.0292(17) 0.0033(14) 0.0061(14) -0.0008(14)
C35 0.0265(16) 0.033(2) 0.0362(18) 0.0057(14) 0.0079(14) 0.0016(16)
C36 0.0291(17) 0.0262(18) 0.0352(18) 0.0031(14) 0.0124(14) 0.0020(15)
C37 0.0219(15) 0.0260(18) 0.0298(16) -0.0012(13) 0.0087(13) -0.0013(14)
C38 0.0264(17) 0.040(2) 0.0382(19) -0.0060(15) 0.0086(15) 0.0058(17)
C39 0.0239(16) 0.0326(19) 0.0296(17) -0.0001(14) 0.0047(14) 0.0011(15)
C40 0.0273(16) 0.0261(17) 0.0243(15) 0.0048(13) 0.0071(13) -0.0026(14)
C41 0.0219(15) 0.0322(19) 0.0269(16) 0.0030(13) 0.0090(13) 0.0000(14)
C42 0.0364(18) 0.034(2) 0.0373(19) -0.0017(16) 0.0013(16) 0.0018(16)
C43 0.041(2) 0.060(3) 0.0327(19) -0.0002(19) -0.0038(17) 0.0026(19)
C44 0.0338(19) 0.056(3) 0.0326(19) 0.0110(18) 0.0101(16) 0.0173(18)
C45 0.042(2) 0.041(2) 0.043(2) -0.0024(17) 0.0100(18) 0.0155(18)
C46 0.0343(18) 0.035(2) 0.0330(18) -0.0053(15) 0.0025(15) 0.0073(16)
C47 0.0269(16) 0.0313(19) 0.0270(16) -0.0050(14) 0.0096(14) -0.0030(14)
C48 0.0356(19) 0.040(2) 0.0351(19) -0.0049(16) 0.0098(16) 0.0001(17)
C49 0.049(2) 0.051(3) 0.0305(19) -0.0133(19) 0.0100(17) -0.0024(18)
C50 0.052(2) 0.054(3) 0.037(2) -0.011(2) 0.0229(18) -0.017(2)
C51 0.044(2) 0.042(2) 0.054(2) 0.0010(18) 0.0232(19) -0.012(2)
C52 0.0373(19) 0.032(2) 0.0389(19) -0.0010(16) 0.0121(16) -0.0008(16)
C53 0.0223(15) 0.0326(19) 0.0266(16) -0.0048(13) 0.0055(13) 0.0018(14)
C54 0.0348(19) 0.038(2) 0.047(2) 0.0061(17) -0.0053(17) -0.0040(18)
C55 0.048(2) 0.044(3) 0.063(3) 0.001(2) 0.000(2) -0.019(2)
C56 0.046(2) 0.047(3) 0.043(2) -0.0163(19) 0.0046(18) -0.0058(19)
C57 0.038(2) 0.050(3) 0.039(2) -0.0063(18) -0.0080(17) 0.0108(19)
C58 0.0358(19) 0.037(2) 0.043(2) 0.0045(16) -0.0006(17) 0.0052(17)
O7 0.0659(18) 0.0409(16) 0.0417(15) 0.0091(14) 0.0260(14) 0.0102(13)
C59 0.096(4) 0.078(4) 0.082(4) 0.019(3) 0.033(3) 0.006(3)
O8 0.0736(19) 0.0423(17) 0.0349(14) 0.0028(15) -0.0089(14) 0.0018(13)
C60 0.123(5) 0.087(5) 0.089(4) 0.028(4) -0.040(4) -0.027(4)

loop_
_atom_type_symbol
_atom_type_description
_atom_type_scat_dispersion_real
_atom_type_scat_dispersion_imag
_atom_type_scat_source
C C 0.0181 0.0091 'International Tables Vol C Tables 4.2.6.8 and 6.1.1.4'
H H 0.0000 0.0000 'International Tables Vol C Tables 4.2.6.8 and 6.1.1.4'
N N 0.0311 0.0180 'International Tables Vol C Tables 4.2.6.8 and 6.1.1.4'
O O 0.0492 0.0322 'International Tables Vol C Tables 4.2.6.8 and 6.1.1.4'
Sn Sn 0.0259 5.4591 'International Tables Vol C Tables 4.2.6.8 and 6.1.1.4'

loop_
_geom_angle_atom_site_label_1
_geom_angle_atom_site_label_2
_geom_angle_atom_site_label_3
_geom_angle_site_symmetry_1
_geom_angle_site_symmetry_3
_geom_angle
_geom_angle_publ_flag
O3 Sn1 C24 . . 93.22(11) ?
O3 Sn1 C18 . . 94.26(12) ?
C24 Sn1 C18 . . 123.74(12) ?
O3 Sn1 O1 . . 157.92(8) ?
C24 Sn1 O1 . . 96.48(11) ?
C18 Sn1 O1 . . 96.73(12) ?
O3 Sn1 N2 . . 84.31(9) ?
C24 Sn1 N2 . . 124.73(11) ?
C18 Sn1 N2 . . 111.49(11) ?
O1 Sn1 N2 . . 73.86(9) ?
C1 O1 Sn1 . . 112.2(2) ?
C5 O2 H2O . . 109.5 ?
C11 O3 Sn1 . . 125.9(2) ?
C1 N1 N2 . . 111.6(2) ?
C8 N2 N1 . . 117.7(2) ?
C8 N2 Sn1 . . 128.3(2) ?
N1 N2 Sn1 . . 114.07(18) ?
O1 C1 N1 . . 123.3(3) ?
O1 C1 C2 . . 118.5(3) ?
N1 C1 C2 . . 118.2(3) ?
C3 C2 C7 . . 118.3(3) ?
C3 C2 C1 . . 120.3(3) ?
C7 C2 C1 . . 121.5(3) ?
C4 C3 C2 . . 121.2(3) ?
C4 C3 H3 . . 119.4 ?
C2 C3 H3 . . 119.4 ?
C3 C4 C5 . . 120.3(3) ?
C3 C4 H4 . . 119.8 ?
C5 C4 H4 . . 119.8 ?
O2 C5 C4 . . 118.2(3) ?
O2 C5 C6 . . 122.7(3) ?
C4 C5 C6 . . 119.2(3) ?
C7 C6 C5 . . 120.0(3) ?
C7 C6 H6 . . 120.0 ?
C5 C6 H6 . . 120.0 ?
C6 C7 C2 . . 121.0(3) ?
C6 C7 H7 . . 119.5 ?
C2 C7 H7 . . 119.5 ?
N2 C8 C10 . . 122.3(3) ?
N2 C8 C9 . . 119.0(3) ?
C10 C8 C9 . . 118.7(3) ?
C8 C9 H9A . . 109.5 ?
C8 C9 H9B . . 109.5 ?
H9A C9 H9B . . 109.5 ?
C8 C9 H9C . . 109.5 ?
H9A C9 H9C . . 109.5 ?
H9B C9 H9C . . 109.5 ?
C11 C10 C8 . . 127.6(3) ?
C11 C10 H10 . . 116.2 ?
C8 C10 H10 . . 116.2 ?
O3 C11 C10 . . 123.9(3) ?
O3 C11 C12 . . 114.8(3) ?
C10 C11 C12 . . 121.3(3) ?
C17 C12 C13 . . 118.4(3) ?
C17 C12 C11 . . 119.8(3) ?
C13 C12 C11 . . 121.9(3) ?
C14 C13 C12 . . 121.0(4) ?
C14 C13 H13 . . 119.5 ?
C12 C13 H13 . . 119.5 ?
C15 C14 C13 . . 120.6(4) ?
C15 C14 H14 . . 119.7 ?
C13 C14 H14 . . 119.7 ?
C14 C15 C16 . . 119.2(4) ?
C14 C15 H15 . . 120.4 ?
C16 C15 H15 . . 120.4 ?
C15 C16 C17 . . 120.3(4) ?
C15 C16 H16 . . 119.8 ?
C17 C16 H16 . . 119.8 ?
C16 C17 C12 . . 120.4(4) ?
C16 C17 H17 . . 119.8 ?
C12 C17 H17 . . 119.8 ?
C23 C18 C19 . . 119.0(4) ?
C23 C18 Sn1 . . 119.6(3) ?
C19 C18 Sn1 . . 121.3(3) ?
C20 C19 C18 . . 121.5(4) ?
C20 C19 H19 . . 119.3 ?
C18 C19 H19 . . 119.3 ?
C19 C20 C21 . . 119.2(4) ?
C19 C20 H20 . . 120.4 ?
C21 C20 H20 . . 120.4 ?
C20 C21 C22 . . 120.6(4) ?
C20 C21 H21 . . 119.7 ?
C22 C21 H21 . . 119.7 ?
C23 C22 C21 . . 119.5(5) ?
C23 C22 H22 . . 120.3 ?
C21 C22 H22 . . 120.3 ?
C22 C23 C18 . . 120.3(4) ?
C22 C23 H23 . . 119.9 ?
C18 C23 H23 . . 119.9 ?
C25 C24 C29 . . 119.1(3) ?
C25 C24 Sn1 . . 118.8(3) ?
C29 C24 Sn1 . . 122.1(3) ?
C24 C25 C26 . . 120.1(4) ?
C24 C25 H25 . . 119.9 ?
C26 C25 H25 . . 119.9 ?
C27 C26 C25 . . 119.8(4) ?
C27 C26 H26 . . 120.1 ?
C25 C26 H26 . . 120.1 ?
C28 C27 C26 . . 120.8(4) ?
C28 C27 H27 . . 119.6 ?
C26 C27 H27 . . 119.6 ?
C27 C28 C29 . . 119.7(4) ?
C27 C28 H28 . . 120.2 ?
C29 C28 H28 . . 120.2 ?
C24 C29 C28 . . 120.5(4) ?
C24 C29 H29 . . 119.7 ?
C28 C29 H29 . . 119.7 ?
O6 Sn2 C47 . . 94.94(11) ?
O6 Sn2 C53 . . 96.51(11) ?
C47 Sn2 C53 . . 128.51(12) ?
O6 Sn2 O4 . . 156.93(8) ?
C47 Sn2 O4 . . 94.72(11) ?
C53 Sn2 O4 . . 93.76(11) ?
O6 Sn2 N4 . . 83.75(9) ?
C47 Sn2 N4 . . 123.12(11) ?
C53 Sn2 N4 . . 107.98(11) ?
O4 Sn2 N4 . . 73.44(9) ?
C30 O4 Sn2 . . 111.35(19) ?
C34 O5 H5O . . 109.5 ?
C40 O6 Sn2 . . 124.2(2) ?
C30 N3 N4 . . 110.7(3) ?
C37 N4 N3 . . 118.1(3) ?
C37 N4 Sn2 . . 128.5(2) ?
N3 N4 Sn2 . . 113.31(18) ?
O4 C30 N3 . . 123.6(3) ?
O4 C30 C31 . . 117.9(3) ?
N3 C30 C31 . . 118.5(3) ?
C36 C31 C32 . . 118.0(3) ?
C36 C31 C30 . . 119.6(3) ?
C32 C31 C30 . . 122.4(3) ?
C33 C32 C31 . . 121.2(3) ?
C33 C32 H32 . . 119.4 ?
C31 C32 H32 . . 119.4 ?
C32 C33 C34 . . 119.7(3) ?
C32 C33 H33 . . 120.1 ?
C34 C33 H33 . . 120.1 ?
O5 C34 C35 . . 117.5(3) ?
O5 C34 C33 . . 122.9(3) ?
C35 C34 C33 . . 119.6(3) ?
C36 C35 C34 . . 120.3(3) ?
C36 C35 H35 . . 119.8 ?
C34 C35 H35 . . 119.8 ?
C35 C36 C31 . . 121.1(3) ?
C35 C36 H36 . . 119.4 ?
C31 C36 H36 . . 119.4 ?
N4 C37 C39 . . 121.5(3) ?
N4 C37 C38 . . 119.7(3) ?
C39 C37 C38 . . 118.8(3) ?
C37 C38 H38A . . 109.5 ?
C37 C38 H38B . . 109.5 ?
H38A C38 H38B . . 109.5 ?
C37 C38 H38C . . 109.5 ?
H38A C38 H38C . . 109.5 ?
H38B C38 H38C . . 109.5 ?
C40 C39 C37 . . 127.1(3) ?
C40 C39 H39 . . 116.4 ?
C37 C39 H39 . . 116.4 ?
O6 C40 C39 . . 124.0(3) ?
O6 C40 C41 . . 114.6(3) ?
C39 C40 C41 . . 121.3(3) ?
C46 C41 C42 . . 118.2(3) ?
C46 C41 C40 . . 120.6(3) ?
C42 C41 C40 . . 121.2(3) ?
C43 C42 C41 . . 120.1(4) ?
C43 C42 H42 . . 119.9 ?
C41 C42 H42 . . 119.9 ?
C44 C43 C42 . . 121.0(4) ?
C44 C43 H43 . . 119.5 ?
C42 C43 H43 . . 119.5 ?
C45 C44 C43 . . 119.2(3) ?
C45 C44 H44 . . 120.4 ?
C43 C44 H44 . . 120.4 ?
C44 C45 C46 . . 120.5(4) ?
C44 C45 H45 . . 119.7 ?
C46 C45 H45 . . 119.7 ?
C41 C46 C45 . . 121.0(3) ?
C41 C46 H46 . . 119.5 ?
C45 C46 H46 . . 119.5 ?
C48 C47 C52 . . 119.3(3) ?
C48 C47 Sn2 . . 120.7(3) ?
C52 C47 Sn2 . . 120.0(3) ?
C47 C48 C49 . . 120.1(4) ?
C47 C48 H48 . . 119.9 ?
C49 C48 H48 . . 119.9 ?
C50 C49 C48 . . 119.9(4) ?
C50 C49 H49 . . 120.1 ?
C48 C49 H49 . . 120.1 ?
C51 C50 C49 . . 120.3(4) ?
C51 C50 H50 . . 119.8 ?
C49 C50 H50 . . 119.8 ?
C50 C51 C52 . . 120.3(4) ?
C50 C51 H51 . . 119.9 ?
C52 C51 H51 . . 119.9 ?
C51 C52 C47 . . 120.1(4) ?
C51 C52 H52 . . 119.9 ?
C47 C52 H52 . . 119.9 ?
C54 C53 C58 . . 118.5(3) ?
C54 C53 Sn2 . . 121.4(2) ?
C58 C53 Sn2 . . 119.8(3) ?
C53 C54 C55 . . 120.5(3) ?
C53 C54 H54 . . 119.7 ?
C55 C54 H54 . . 119.7 ?
C56 C55 C54 . . 120.6(4) ?
C56 C55 H55 . . 119.7 ?
C54 C55 H55 . . 119.7 ?
C55 C56 C57 . . 119.7(4) ?
C55 C56 H56 . . 120.2 ?
C57 C56 H56 . . 120.2 ?
C56 C57 C58 . . 120.5(3) ?
C56 C57 H57 . . 119.7 ?
C58 C57 H57 . . 119.7 ?
C57 C58 C53 . . 120.1(4) ?
C57 C58 H58 . . 119.9 ?
C53 C58 H58 . . 119.9 ?
C59 O7 H7O . . 109.5 ?
O7 C59 H59A . . 109.5 ?
O7 C59 H59B . . 109.5 ?
H59A C59 H59B . . 109.5 ?
O7 C59 H59C . . 109.5 ?
H59A C59 H59C . . 109.5 ?
H59B C59 H59C . . 109.5 ?
C60 O8 H8O . . 109.5 ?
O8 C60 H60A . . 109.5 ?
O8 C60 H60B . . 109.5 ?
H60A C60 H60B . . 109.5 ?
O8 C60 H60C . . 109.5 ?
H60A C60 H60C . . 109.5 ?
H60B C60 H60C . . 109.5 ?

loop_
_geom_bond_atom_site_label_1
_geom_bond_atom_site_label_2
_geom_bond_site_symmetry_2
_geom_bond_distance
_geom_bond_publ_flag
Sn1 O1 . 2.124(2) y
Sn1 O3 . 2.102(2) y
Sn1 N2 . 2.133(2) y
Sn1 C18 . 2.118(4) y
Sn1 C24 . 2.117(3) y
O1 C1 . 1.305(4) ?
O2 C5 . 1.350(4) ?
O2 H2O . 0.8400 ?
O3 C11 . 1.314(4) ?
N1 C1 . 1.319(4) ?
N1 N2 . 1.399(4) ?
N2 C8 . 1.322(4) ?
C1 C2 . 1.466(5) ?
C2 C3 . 1.394(4) ?
C2 C7 . 1.398(4) ?
C3 C4 . 1.379(5) ?
C3 H3 . 0.9500 ?
C4 C5 . 1.388(5) ?
C4 H4 . 0.9500 ?
C5 C6 . 1.407(5) ?
C6 C7 . 1.379(5) ?
C6 H6 . 0.9500 ?
C7 H7 . 0.9500 ?
C8 C10 . 1.413(5) ?
C8 C9 . 1.498(4) ?
C9 H9A . 0.9800 ?
C9 H9B . 0.9800 ?
C9 H9C . 0.9800 ?
C10 C11 . 1.371(5) ?
C10 H10 . 0.9500 ?
C11 C12 . 1.486(5) ?
C12 C17 . 1.383(5) ?
C12 C13 . 1.384(5) ?
C13 C14 . 1.368(5) ?
C13 H13 . 0.9500 ?
C14 C15 . 1.371(6) ?
C14 H14 . 0.9500 ?
C15 C16 . 1.380(6) ?
C15 H15 . 0.9500 ?
C16 C17 . 1.382(6) ?
C16 H16 . 0.9500 ?
C17 H17 . 0.9500 ?
C18 C23 . 1.388(5) ?
C18 C19 . 1.389(5) ?
C19 C20 . 1.372(6) ?
C19 H19 . 0.9500 ?
C20 C21 . 1.385(7) ?
C20 H20 . 0.9500 ?
C21 C22 . 1.392(7) ?
C21 H21 . 0.9500 ?
C22 C23 . 1.387(6) ?
C22 H22 . 0.9500 ?
C23 H23 . 0.9500 ?
C24 C25 . 1.385(5) ?
C24 C29 . 1.385(5) ?
C25 C26 . 1.389(6) ?
C25 H25 . 0.9500 ?
C26 C27 . 1.377(6) ?
C26 H26 . 0.9500 ?
C27 C28 . 1.365(6) ?
C27 H27 . 0.9500 ?
C28 C29 . 1.389(5) ?
C28 H28 . 0.9500 ?
C29 H29 . 0.9500 ?
Sn2 O4 . 2.123(2) y
Sn2 O6 . 2.094(2) y
Sn2 N4 . 2.141(3) y
Sn2 C47 . 2.116(3) y
Sn2 C53 . 2.124(3) y
O4 C30 . 1.302(4) ?
O5 C34 . 1.357(4) ?
O5 H5O . 0.8400 ?
O6 C40 . 1.322(4) ?
N3 C30 . 1.322(4) ?
N3 N4 . 1.404(4) ?
N4 C37 . 1.312(4) ?
C30 C31 . 1.468(4) ?
C31 C36 . 1.395(4) ?
C31 C32 . 1.404(5) ?
C32 C33 . 1.378(4) ?
C32 H32 . 0.9500 ?
C33 C34 . 1.393(5) ?
C33 H33 . 0.9500 ?
C34 C35 . 1.392(5) ?
C35 C36 . 1.372(5) ?
C35 H35 . 0.9500 ?
C36 H36 . 0.9500 ?
C37 C39 . 1.422(5) ?
C37 C38 . 1.511(4) ?
C38 H38A . 0.9800 ?
C38 H38B . 0.9800 ?
C38 H38C . 0.9800 ?
C39 C40 . 1.368(5) ?
C39 H39 . 0.9500 ?
C40 C41 . 1.486(4) ?
C41 C46 . 1.385(5) ?
C41 C42 . 1.394(5) ?
C42 C43 . 1.385(5) ?
C42 H42 . 0.9500 ?
C43 C44 . 1.375(6) ?
C43 H43 . 0.9500 ?
C44 C45 . 1.370(5) ?
C44 H44 . 0.9500 ?
C45 C46 . 1.382(5) ?
C45 H45 . 0.9500 ?
C46 H46 . 0.9500 ?
C47 C48 . 1.388(5) ?
C47 C52 . 1.394(5) ?
C48 C49 . 1.392(5) ?
C48 H48 . 0.9500 ?
C49 C50 . 1.381(6) ?
C49 H49 . 0.9500 ?
C50 C51 . 1.374(6) ?
C50 H50 . 0.9500 ?
C51 C52 . 1.384(5) ?
C51 H51 . 0.9500 ?
C52 H52 . 0.9500 ?
C53 C54 . 1.377(5) ?
C53 C58 . 1.396(5) ?
C54 C55 . 1.391(5) ?
C54 H54 . 0.9500 ?
C55 C56 . 1.365(6) ?
C55 H55 . 0.9500 ?
C56 C57 . 1.369(6) ?
C56 H56 . 0.9500 ?
C57 C58 . 1.391(5) ?
C57 H57 . 0.9500 ?
C58 H58 . 0.9500 ?
O7 C59 . 1.394(6) ?
O7 H7O . 0.8400 ?
C59 H59A . 0.9800 ?
C59 H59B . 0.9800 ?
C59 H59C . 0.9800 ?
O8 C60 . 1.334(6) ?
O8 H8O . 0.8400 ?
C60 H60A . 0.9800 ?
C60 H60B . 0.9800 ?
C60 H60C . 0.9800 ?

loop_
_geom_hbond_atom_site_label_D
_geom_hbond_atom_site_label_H
_geom_hbond_atom_site_label_A
_geom_hbond_site_symmetry_A
_geom_hbond_distance_DH
_geom_hbond_distance_HA
_geom_hbond_distance_DA
_geom_hbond_angle_DHA
O2 H2o O8 3_667 0.84 1.81 2.650(4) 175
O5 H5o O7 1_556 0.84 1.85 2.681(4) 170
O7 H7o N3 3_666 0.84 2.02 2.830(4) 163
O8 H8o N1 1_454 0.84 1.98 2.821(4) 175
C50 H50 Cg1 1_554 0.95 2.91 3.440(5) 116
C57 H57 Cg2 1_555 0.95 2.84 3.664(4) 145
C60 H60a Cg3 1_455 0.98 2.98 3.886(6) 155

loop_
_geom_torsion_atom_site_label_1
_geom_torsion_atom_site_label_2
_geom_torsion_atom_site_label_3
_geom_torsion_atom_site_label_4
_geom_torsion_site_symmetry_1
_geom_torsion_site_symmetry_2
_geom_torsion_site_symmetry_3
_geom_torsion_site_symmetry_4
_geom_torsion
_geom_torsion_publ_flag
O3 Sn1 O1 C1 . . . . 27.1(4) ?
C24 Sn1 O1 C1 . . . . 142.6(2) ?
C18 Sn1 O1 C1 . . . . -92.2(2) ?
N2 Sn1 O1 C1 . . . . 18.2(2) ?
C24 Sn1 O3 C11 . . . . -94.8(3) ?
C18 Sn1 O3 C11 . . . . 141.0(2) ?
O1 Sn1 O3 C11 . . . . 21.3(4) ?
N2 Sn1 O3 C11 . . . . 29.8(2) ?
C1 N1 N2 C8 . . . . -162.8(3) ?
C1 N1 N2 Sn1 . . . . 16.8(3) ?
O3 Sn1 N2 C8 . . . . -16.0(3) ?
C24 Sn1 N2 C8 . . . . 74.0(3) ?
C18 Sn1 N2 C8 . . . . -108.3(3) ?
O1 Sn1 N2 C8 . . . . 160.7(3) ?
O3 Sn1 N2 N1 . . . . 164.4(2) ?
C24 Sn1 N2 N1 . . . . -105.6(2) ?
C18 Sn1 N2 N1 . . . . 72.0(2) ?
O1 Sn1 N2 N1 . . . . -18.9(2) ?
Sn1 O1 C1 N1 . . . . -16.5(4) ?
Sn1 O1 C1 C2 . . . . 162.1(2) ?
N2 N1 C1 O1 . . . . -0.1(5) ?
N2 N1 C1 C2 . . . . -178.7(3) ?
O1 C1 C2 C3 . . . . -4.8(5) ?
N1 C1 C2 C3 . . . . 173.9(3) ?
O1 C1 C2 C7 . . . . 174.3(3) ?
N1 C1 C2 C7 . . . . -7.0(5) ?
C7 C2 C3 C4 . . . . 3.3(5) ?
C1 C2 C3 C4 . . . . -177.7(3) ?
C2 C3 C4 C5 . . . . -0.4(5) ?
C3 C4 C5 O2 . . . . 176.8(3) ?
C3 C4 C5 C6 . . . . -2.1(5) ?
O2 C5 C6 C7 . . . . -177.1(3) ?
C4 C5 C6 C7 . . . . 1.8(5) ?
C5 C6 C7 C2 . . . . 1.1(5) ?
C3 C2 C7 C6 . . . . -3.6(5) ?
C1 C2 C7 C6 . . . . 177.3(3) ?
N1 N2 C8 C10 . . . . -179.5(3) ?
Sn1 N2 C8 C10 . . . . 0.9(5) ?
N1 N2 C8 C9 . . . . 0.6(4) ?
Sn1 N2 C8 C9 . . . . -179.0(2) ?
N2 C8 C10 C11 . . . . 11.6(6) ?
C9 C8 C10 C11 . . . . -168.6(3) ?
Sn1 O3 C11 C10 . . . . -29.6(4) ?
Sn1 O3 C11 C12 . . . . 153.2(2) ?
C8 C10 C11 O3 . . . . 3.7(6) ?
C8 C10 C11 C12 . . . . -179.3(3) ?
O3 C11 C12 C17 . . . . 18.9(5) ?
C10 C11 C12 C17 . . . . -158.4(3) ?
O3 C11 C12 C13 . . . . -159.6(3) ?
C10 C11 C12 C13 . . . . 23.0(5) ?
C17 C12 C13 C14 . . . . 2.5(6) ?
C11 C12 C13 C14 . . . . -178.9(3) ?
C12 C13 C14 C15 . . . . -0.7(6) ?
C13 C14 C15 C16 . . . . -1.1(7) ?
C14 C15 C16 C17 . . . . 1.2(8) ?
C15 C16 C17 C12 . . . . 0.5(7) ?
C13 C12 C17 C16 . . . . -2.3(6) ?
C11 C12 C17 C16 . . . . 179.0(4) ?
O3 Sn1 C18 C23 . . . . 14.1(3) ?
C24 Sn1 C18 C23 . . . . -82.7(3) ?
O1 Sn1 C18 C23 . . . . 174.9(3) ?
N2 Sn1 C18 C23 . . . . 99.6(3) ?
O3 Sn1 C18 C19 . . . . -169.4(3) ?
C24 Sn1 C18 C19 . . . . 93.9(3) ?
O1 Sn1 C18 C19 . . . . -8.5(3) ?
N2 Sn1 C18 C19 . . . . -83.8(3) ?
C23 C18 C19 C20 . . . . -0.5(6) ?
Sn1 C18 C19 C20 . . . . -177.1(3) ?
C18 C19 C20 C21 . . . . -0.8(6) ?
C19 C20 C21 C22 . . . . 1.7(7) ?
C20 C21 C22 C23 . . . . -1.3(7) ?
C21 C22 C23 C18 . . . . 0.0(7) ?
C19 C18 C23 C22 . . . . 0.9(6) ?
Sn1 C18 C23 C22 . . . . 177.5(3) ?
O3 Sn1 C24 C25 . . . . -18.0(3) ?
C18 Sn1 C24 C25 . . . . 79.3(4) ?
O1 Sn1 C24 C25 . . . . -178.1(3) ?
N2 Sn1 C24 C25 . . . . -103.3(3) ?
O3 Sn1 C24 C29 . . . . 163.2(3) ?
C18 Sn1 C24 C29 . . . . -99.5(3) ?
O1 Sn1 C24 C29 . . . . 3.1(3) ?
N2 Sn1 C24 C29 . . . . 77.9(3) ?
C29 C24 C25 C26 . . . . 0.1(7) ?
Sn1 C24 C25 C26 . . . . -178.7(4) ?
C24 C25 C26 C27 . . . . 1.0(8) ?
C25 C26 C27 C28 . . . . -2.2(8) ?
C26 C27 C28 C29 . . . . 2.1(7) ?
C25 C24 C29 C28 . . . . -0.2(6) ?
Sn1 C24 C29 C28 . . . . 178.5(3) ?
C27 C28 C29 C24 . . . . -0.9(6) ?
O6 Sn2 O4 C30 . . . . -31.2(4) ?
C47 Sn2 O4 C30 . . . . -145.7(2) ?
C53 Sn2 O4 C30 . . . . 85.2(2) ?
N4 Sn2 O4 C30 . . . . -22.5(2) ?
C47 Sn2 O6 C40 . . . . 88.0(2) ?
C53 Sn2 O6 C40 . . . . -142.3(2) ?
O4 Sn2 O6 C40 . . . . -26.4(4) ?
N4 Sn2 O6 C40 . . . . -34.8(2) ?
C30 N3 N4 C37 . . . . 160.5(3) ?
C30 N3 N4 Sn2 . . . . -20.0(3) ?
O6 Sn2 N4 C37 . . . . 19.1(3) ?
C47 Sn2 N4 C37 . . . . -72.7(3) ?
C53 Sn2 N4 C37 . . . . 113.9(3) ?
O4 Sn2 N4 C37 . . . . -157.5(3) ?
O6 Sn2 N4 N3 . . . . -160.4(2) ?
C47 Sn2 N4 N3 . . . . 107.8(2) ?
C53 Sn2 N4 N3 . . . . -65.5(2) ?
O4 Sn2 N4 N3 . . . . 23.0(2) ?
Sn2 O4 C30 N3 . . . . 20.9(4) ?
Sn2 O4 C30 C31 . . . . -157.0(2) ?
N4 N3 C30 O4 . . . . -0.7(5) ?
N4 N3 C30 C31 . . . . 177.2(3) ?
O4 C30 C31 C36 . . . . 10.9(5) ?
N3 C30 C31 C36 . . . . -167.1(3) ?
O4 C30 C31 C32 . . . . -170.3(3) ?
N3 C30 C31 C32 . . . . 11.6(5) ?
C36 C31 C32 C33 . . . . 2.0(5) ?
C30 C31 C32 C33 . . . . -176.8(3) ?
C31 C32 C33 C34 . . . . -0.5(5) ?
C32 C33 C34 O5 . . . . 178.3(3) ?
C32 C33 C34 C35 . . . . -0.8(5) ?
O5 C34 C35 C36 . . . . -178.6(3) ?
C33 C34 C35 C36 . . . . 0.5(5) ?
C34 C35 C36 C31 . . . . 1.0(5) ?
C32 C31 C36 C35 . . . . -2.2(5) ?
C30 C31 C36 C35 . . . . 176.6(3) ?
N3 N4 C37 C39 . . . . 178.8(3) ?
Sn2 N4 C37 C39 . . . . -0.6(5) ?
N3 N4 C37 C38 . . . . -3.0(5) ?
Sn2 N4 C37 C38 . . . . 177.6(2) ?
N4 C37 C39 C40 . . . . -14.5(6) ?
C38 C37 C39 C40 . . . . 167.2(3) ?
Sn2 O6 C40 C39 . . . . 34.4(4) ?
Sn2 O6 C40 C41 . . . . -146.4(2) ?
C37 C39 C40 O6 . . . . -3.5(6) ?
C37 C39 C40 C41 . . . . 177.4(3) ?
O6 C40 C41 C46 . . . . -27.2(4) ?
C39 C40 C41 C46 . . . . 152.0(3) ?
O6 C40 C41 C42 . . . . 150.4(3) ?
C39 C40 C41 C42 . . . . -30.4(5) ?
C46 C41 C42 C43 . . . . -0.5(5) ?
C40 C41 C42 C43 . . . . -178.2(3) ?
C41 C42 C43 C44 . . . . 0.3(6) ?
C42 C43 C44 C45 . . . . -0.1(6) ?
C43 C44 C45 C46 . . . . 0.0(6) ?
C42 C41 C46 C45 . . . . 0.5(5) ?
C40 C41 C46 C45 . . . . 178.1(3) ?
C44 C45 C46 C41 . . . . -0.2(6) ?
O6 Sn2 C47 C48 . . . . 8.8(3) ?
C53 Sn2 C47 C48 . . . . -93.6(3) ?
O4 Sn2 C47 C48 . . . . 167.8(3) ?
N4 Sn2 C47 C48 . . . . 94.5(3) ?
O6 Sn2 C47 C52 . . . . -171.1(3) ?
C53 Sn2 C47 C52 . . . . 86.5(3) ?
O4 Sn2 C47 C52 . . . . -12.1(3) ?
N4 Sn2 C47 C52 . . . . -85.4(3) ?
C52 C47 C48 C49 . . . . -0.9(5) ?
Sn2 C47 C48 C49 . . . . 179.2(3) ?
C47 C48 C49 C50 . . . . 1.0(6) ?
C48 C49 C50 C51 . . . . -0.4(6) ?
C49 C50 C51 C52 . . . . -0.3(6) ?
C50 C51 C52 C47 . . . . 0.3(6) ?
C48 C47 C52 C51 . . . . 0.3(5) ?
Sn2 C47 C52 C51 . . . . -179.8(3) ?
O6 Sn2 C53 C54 . . . . 8.4(3) ?
C47 Sn2 C53 C54 . . . . 110.1(3) ?
O4 Sn2 C53 C54 . . . . -150.9(3) ?
N4 Sn2 C53 C54 . . . . -77.1(3) ?
O6 Sn2 C53 C58 . . . . -178.1(3) ?
C47 Sn2 C53 C58 . . . . -76.5(3) ?
O4 Sn2 C53 C58 . . . . 22.6(3) ?
N4 Sn2 C53 C58 . . . . 96.3(3) ?
C58 C53 C54 C55 . . . . -2.2(6) ?
Sn2 C53 C54 C55 . . . . 171.3(3) ?
C53 C54 C55 C56 . . . . 1.5(7) ?
C54 C55 C56 C57 . . . . 0.0(7) ?
C55 C56 C57 C58 . . . . -0.8(6) ?
C56 C57 C58 C53 . . . . 0.1(6) ?
C54 C53 C58 C57 . . . . 1.4(6) ?
Sn2 C53 C58 C57 . . . . -172.2(3) ?
